data_7214708
loop_
_publ_author_name
'Jin, Feng'
'Yang, Xiao-Fei'
'Li, Sheng-Li'
'Zheng, Zheng'
'Yu, Zhi-Peng'
'Kong, Lin'
'Hao, Fu-Ying'
'Yang, Jia-Xiang'
'Wu, Jie-Ying'
'Tian, Yu-Peng'
'Zhou, Hong-Ping'

_publ_section_title
;
 Role of anions in preparing silver(i) complexes with a new multidentate
 ligand: polymorphs, structures and nonlinear optical properties
;
_journal_issue 24
_journal_name_full CrystEngComm
_journal_page_first 8409
_journal_paper_doi 10.1039/c2ce26145f
_journal_volume 14
_journal_year 2012
_chemical_formula_sum 'C25 H18 N4'
_chemical_formula_weight 374.43
_chemical_name_systematic
;
?
;
_space_group_IT_number 14
_symmetry_cell_setting monoclinic
_symmetry_space_group_name_Hall '-P 2ybc'
_symmetry_space_group_name_H-M 'P 1 21/c 1'
_atom_sites_solution_hydrogens geom
_atom_sites_solution_primary direct
_atom_sites_solution_secondary difmap
_audit_creation_method SHELXL-97
_cell_angle_alpha 90.000(5)
_cell_angle_beta 92.686(5)
_cell_angle_gamma 90.000(5)
_cell_formula_units_Z 4
_cell_length_a 19.434(5)
_cell_length_b 5.479(5)
_cell_length_c 17.999(5)
_cell_measurement_reflns_used 4935
_cell_measurement_temperature 293(2)
_cell_measurement_theta_max 27.41
_cell_measurement_theta_min 2.27
_cell_volume 1914.4(19)
_computing_cell_refinement 'Bruker SMART'
_computing_data_collection 'Bruker SMART'
_computing_data_reduction 'Bruker SAINT'
_computing_molecular_graphics 'Bruker SHELXTL'
_computing_publication_material 'Bruker SHELXTL'
_computing_structure_refinement 'SHELXL-97 (Sheldrick, 1997)'
_computing_structure_solution 'SHELXS-97 (Sheldrick, 1990)'
_diffrn_ambient_temperature 293(2)
_diffrn_measured_fraction_theta_full 0.999
_diffrn_measured_fraction_theta_max 0.999
_diffrn_measurement_device_type 'CCD area detector'
_diffrn_measurement_method 'phi and omega scans'
_diffrn_radiation_monochromator graphite
_diffrn_radiation_source 'fine-focus sealed tube'
_diffrn_radiation_type MoK\a
_diffrn_radiation_wavelength 0.71069
_diffrn_reflns_av_R_equivalents 0.0238
_diffrn_reflns_av_sigmaI/netI 0.0225
_diffrn_reflns_limit_h_max 23
_diffrn_reflns_limit_h_min -23
_diffrn_reflns_limit_k_max 6
_diffrn_reflns_limit_k_min -6
_diffrn_reflns_limit_l_max 21
_diffrn_reflns_limit_l_min -20
_diffrn_reflns_number 10979
_diffrn_reflns_theta_full 25.00
_diffrn_reflns_theta_max 25.00
_diffrn_reflns_theta_min 1.05
_exptl_absorpt_coefficient_mu 0.079
_exptl_absorpt_correction_T_max 0.9844
_exptl_absorpt_correction_T_min 0.9767
_exptl_absorpt_correction_type multi-scan
_exptl_absorpt_process_details sadabs
_exptl_crystal_colour colorless
_exptl_crystal_density_diffrn 1.299
_exptl_crystal_density_method 'not measured'
_exptl_crystal_description needle
_exptl_crystal_F_000 784
_exptl_crystal_size_max 0.30
_exptl_crystal_size_mid 0.20
_exptl_crystal_size_min 0.20
_refine_diff_density_max 0.262
_refine_diff_density_min -0.231
_refine_diff_density_rms 0.042
_refine_ls_extinction_coef 0.0073(19)
_refine_ls_extinction_expression Fc^*^=kFc[1+0.001xFc^2^\l^3^/sin(2\q)]^-1/4^
_refine_ls_extinction_method SHELXL
_refine_ls_goodness_of_fit_ref 1.059
_refine_ls_hydrogen_treatment constr
_refine_ls_matrix_type full
_refine_ls_number_parameters 313
_refine_ls_number_reflns 3375
_refine_ls_number_restraints 287
_refine_ls_restrained_S_all 1.028
_refine_ls_R_factor_all 0.0597
_refine_ls_R_factor_gt 0.0462
_refine_ls_shift/su_max 0.008
_refine_ls_shift/su_mean 0.001
_refine_ls_structure_factor_coef Fsqd
_refine_ls_weighting_details 'calc w=1/[\s^2^(Fo^2^)+(0.1021P)^2^+0.2540P] where P=(Fo^2^+2Fc^2^)/3'
_refine_ls_weighting_scheme calc
_refine_ls_wR_factor_gt 0.1432
_refine_ls_wR_factor_ref 0.1668
_reflns_number_gt 2649
_reflns_number_total 3375
_reflns_threshold_expression >2sigma(I)
_cod_data_source_file c2ce26145f.txt
_cod_data_source_block jf_Polymorph_1
_cod_depositor_comments
;
The following automatic conversions were performed:

'_symmetry_cell_setting' value 'Monoclinic' changed to 'monoclinic'
according to
/usr/data/users/saulius/automatic-downloads/retrospective/RSC/lib/dictionaries/cif_core.dic
dictionary named 'cif_core.dic' version 2.4.2 from 2011-04-26.

Automatic conversion script
Id: cif_fix_values 2281 2013-09-26 08:29:07Z andrius 
;
_cod_original_sg_symbol_H-M 'P2(1)/c '
_cod_database_code 7214708

loop_
_symmetry_equiv_pos_as_xyz
'x, y, z'
'-x, y+1/2, -z+1/2'
'-x, -y, -z'
'x, -y-1/2, z-1/2'

loop_
_atom_site_label
_atom_site_type_symbol
_atom_site_fract_x
_atom_site_fract_y
_atom_site_fract_z
_atom_site_U_iso_or_equiv
_atom_site_adp_type
_atom_site_occupancy
_atom_site_symmetry_multiplicity
_atom_site_calc_flag
_atom_site_refinement_flags
_atom_site_disorder_assembly
_atom_site_disorder_group
N3 N 0.51112(6) 0.1349(2) 0.37474(7) 0.0505(3) Uani 1 1 d U . .
N1 N 0.83297(7) 0.2396(3) 0.07141(8) 0.0633(4) Uani 1 1 d U . .
C20 C 0.56629(8) 0.1457(3) 0.32655(8) 0.0484(4) Uani 1 1 d U . .
C17 C 0.67368(8) 0.1774(3) 0.22802(9) 0.0510(4) Uani 1 1 d U . .
C7 C 0.83220(9) 0.3833(3) 0.13127(10) 0.0601(4) Uani 1 1 d U C .
N4 N 0.49688(8) 0.3318(2) 0.41726(8) 0.0622(4) Uani 1 1 d U . .
C11 C 0.78231(8) 0.0746(3) 0.06198(9) 0.0584(4) Uani 1 1 d U B .
C8 C 0.78206(8) 0.3672(3) 0.18302(10) 0.0601(5) Uani 1 1 d U . .
H8 H 0.7838 0.4704 0.2241 0.072 Uiso 1 1 calc R . .
C12 C 0.78499(9) -0.0841(3) -0.00498(10) 0.0615(5) Uani 1 1 d U . .
C10 C 0.73018(8) 0.0513(3) 0.11125(9) 0.0595(4) Uani 1 1 d U . .
H10 H 0.6956 -0.0636 0.1022 0.071 Uiso 1 1 calc R B .
C9 C 0.72907(8) 0.1977(3) 0.17414(9) 0.0545(4) Uani 1 1 d U B .
C19 C 0.57604(8) -0.0367(3) 0.27513(9) 0.0561(4) Uani 1 1 d U . .
H19 H 0.5466 -0.1706 0.2728 0.067 Uiso 1 1 calc R . .
C18 C 0.62906(9) -0.0211(3) 0.22739(9) 0.0566(4) Uani 1 1 d U . .
H18 H 0.6353 -0.1469 0.1937 0.068 Uiso 1 1 calc R . .
C21 C 0.61079(9) 0.3423(3) 0.32939(10) 0.0599(5) Uani 1 1 d U . .
H21 H 0.6054 0.4653 0.3643 0.072 Uiso 1 1 calc R . .
C22 C 0.66307(9) 0.3565(3) 0.28074(10) 0.0609(5) Uani 1 1 d U . .
H22 H 0.6923 0.4909 0.2832 0.073 Uiso 1 1 calc R . .
C23 C 0.46625(9) -0.0485(3) 0.38583(10) 0.0625(5) Uani 1 1 d U . .
H23 H 0.4659 -0.2005 0.3629 0.075 Uiso 1 1 calc R . .
C1 C 0.88915(9) 0.5654(4) 0.14001(10) 0.0660(5) Uani 1 1 d U . .
C24 C 0.42204(9) 0.0292(4) 0.43620(10) 0.0658(5) Uani 1 1 d U . .
H24 H 0.3853 -0.0564 0.4548 0.079 Uiso 1 1 calc R . .
C25 C 0.44324(9) 0.2643(3) 0.45434(10) 0.0644(5) Uani 1 1 d U . .
H25 H 0.4221 0.3626 0.4886 0.077 Uiso 1 1 calc R . .
C15 C 0.78907(13) -0.3828(5) -0.12730(14) 0.0973(8) Uani 1 1 d U . .
H15 H 0.7969 -0.5053 -0.1617 0.117 Uiso 1 1 calc R A 1
C14 C 0.8279(3) -0.1611(18) -0.1240(3) 0.0857(19) Uani 0.510(10) 1 d PU B 1
H14 H 0.8546 -0.1163 -0.1633 0.103 Uiso 0.510(10) 1 calc PR B 1
C13 C 0.8254(3) -0.0142(16) -0.0619(3) 0.0729(16) Uani 0.510(10) 1 d PU B 1
H13 H 0.8507 0.1299 -0.0587 0.088 Uiso 0.510(10) 1 calc PR B 1
C16 C 0.7446(7) -0.399(4) -0.0811(9) 0.112(2) Uani 0.510(10) 1 d PU B 1
H16 H 0.7125 -0.5220 -0.0910 0.134 Uiso 0.510(10) 1 calc PR B 1
N2 N 0.7330(7) -0.261(4) -0.0142(9) 0.117(2) Uani 0.510(10) 1 d PRU B 1
C13' C 0.8463(5) -0.1208(15) -0.0413(5) 0.087(2) Uani 0.490(10) 1 d PU B 2
H13' H 0.8860 -0.0384 -0.0251 0.104 Uiso 0.490(10) 1 calc PR B 2
C14' C 0.8481(5) -0.2781(17) -0.1009(5) 0.102(3) Uani 0.490(10) 1 d PU B 2
H14' H 0.8895 -0.3118 -0.1226 0.123 Uiso 0.490(10) 1 calc PR B 2
C16' C 0.7355(7) -0.398(4) -0.0782(9) 0.109(2) Uani 0.490(10) 1 d PU B 2
H16' H 0.7004 -0.5130 -0.0842 0.131 Uiso 0.490(10) 1 calc PR B 2
N2' N 0.7379(7) -0.239(4) -0.0225(9) 0.109(2) Uani 0.490(10) 1 d PRU B 2
C2 C 0.9328(9) 0.608(3) 0.0837(12) 0.086(3) Uani 0.43(3) 1 d PU C 1
H2 H 0.9280 0.5181 0.0399 0.103 Uiso 0.43(3) 1 calc PR C 1
C3 C 0.9835(8) 0.782(3) 0.0909(11) 0.102(3) Uani 0.43(3) 1 d PU C 1
H3 H 1.0114 0.8175 0.0516 0.123 Uiso 0.43(3) 1 calc PR C 1
C2' C 0.9490(6) 0.529(3) 0.1007(6) 0.084(2) Uani 0.57(3) 1 d PU C 2
H2' H 0.9526 0.3968 0.0688 0.101 Uiso 0.57(3) 1 calc PR C 2
C3' C 1.0031(8) 0.696(3) 0.1103(5) 0.104(3) Uani 0.57(3) 1 d PU C 2
H3' H 1.0445 0.6730 0.0874 0.125 Uiso 0.57(3) 1 calc PR C 2
C4 C 0.99202(14) 0.9024(5) 0.15685(17) 0.1111(9) Uani 1 1 d U . .
H4 H 1.0328 0.9837 0.1702 0.133 Uiso 1 1 calc R C 1
C5 C 0.93887(13) 0.8980(4) 0.20172(14) 0.0933(7) Uani 1 1 d U C .
H5 H 0.9372 1.0132 0.2395 0.112 Uiso 1 1 calc R . .
C6 C 0.88781(10) 0.7323(4) 0.19397(11) 0.0695(5) Uani 1 1 d U C .
H6 H 0.8517 0.7342 0.2261 0.083 Uiso 1 1 calc R . .

loop_
_atom_site_aniso_label
_atom_site_aniso_U_11
_atom_site_aniso_U_22
_atom_site_aniso_U_33
_atom_site_aniso_U_23
_atom_site_aniso_U_13
_atom_site_aniso_U_12
N3 0.0552(7) 0.0407(7) 0.0553(7) -0.0036(6) -0.0017(6) 0.0011(5)
N1 0.0627(8) 0.0651(9) 0.0616(9) 0.0016(7) -0.0007(7) -0.0085(7)
C20 0.0503(8) 0.0400(8) 0.0541(9) 0.0004(7) -0.0062(7) 0.0025(6)
C17 0.0521(8) 0.0440(8) 0.0560(9) 0.0004(7) -0.0051(7) 0.0025(6)
C7 0.0610(10) 0.0588(10) 0.0598(10) 0.0030(8) -0.0051(8) -0.0072(8)
N4 0.0689(9) 0.0508(8) 0.0669(9) -0.0144(7) 0.0040(7) -0.0014(7)
C11 0.0564(9) 0.0607(10) 0.0575(9) 0.0008(8) -0.0039(7) -0.0042(8)
C8 0.0633(10) 0.0570(10) 0.0596(10) -0.0033(8) -0.0010(8) -0.0061(8)
C12 0.0565(9) 0.0688(11) 0.0590(10) -0.0044(8) 0.0000(8) -0.0064(8)
C10 0.0556(9) 0.0592(10) 0.0634(10) -0.0038(8) -0.0024(8) -0.0061(7)
C9 0.0542(9) 0.0504(9) 0.0583(9) 0.0029(7) -0.0056(7) 0.0008(7)
C19 0.0620(10) 0.0444(9) 0.0615(9) -0.0060(7) -0.0004(8) -0.0078(7)
C18 0.0644(9) 0.0478(9) 0.0576(9) -0.0095(7) 0.0010(8) -0.0030(7)
C21 0.0669(10) 0.0424(9) 0.0705(11) -0.0125(8) 0.0044(8) -0.0032(7)
C22 0.0617(10) 0.0446(9) 0.0767(11) -0.0060(8) 0.0045(8) -0.0093(7)
C23 0.0659(10) 0.0466(9) 0.0751(11) -0.0061(8) 0.0046(9) -0.0079(8)
C1 0.0646(10) 0.0675(11) 0.0655(11) 0.0091(9) -0.0011(8) -0.0128(9)
C24 0.0610(10) 0.0653(11) 0.0713(11) -0.0026(9) 0.0072(8) -0.0062(8)
C25 0.0630(10) 0.0671(11) 0.0633(10) -0.0099(9) 0.0046(8) 0.0017(8)
C15 0.0980(17) 0.113(2) 0.0815(15) -0.0369(14) 0.0043(13) -0.0084(14)
C14 0.075(3) 0.123(6) 0.059(3) -0.015(3) 0.002(2) -0.002(3)
C13 0.067(3) 0.089(4) 0.063(3) -0.004(3) 0.002(2) -0.008(3)
C16 0.108(4) 0.123(4) 0.105(4) -0.044(3) 0.012(4) -0.040(4)
N2 0.117(4) 0.128(4) 0.105(4) -0.041(4) 0.003(4) -0.044(3)
C13' 0.083(4) 0.085(5) 0.093(5) -0.023(4) 0.026(4) -0.030(3)
C14' 0.105(5) 0.110(6) 0.095(5) -0.029(4) 0.039(4) -0.026(4)
C16' 0.102(4) 0.124(4) 0.101(4) -0.043(3) 0.000(3) -0.044(4)
N2' 0.094(3) 0.136(5) 0.099(4) -0.040(3) 0.032(3) -0.040(3)
C2 0.084(7) 0.085(7) 0.091(7) -0.011(6) 0.025(5) -0.023(5)
C3 0.088(5) 0.113(7) 0.108(6) -0.002(5) 0.028(5) -0.039(4)
C2' 0.082(5) 0.090(6) 0.082(4) -0.001(4) 0.005(3) -0.027(4)
C3' 0.094(5) 0.125(7) 0.095(4) 0.008(4) 0.011(4) -0.048(5)
C4 0.1028(17) 0.114(2) 0.116(2) -0.0042(17) 0.0057(16) -0.0577(16)
C5 0.1047(16) 0.0831(15) 0.0905(15) -0.0077(12) -0.0116(13) -0.0211(13)
C6 0.0719(11) 0.0687(11) 0.0675(11) -0.0054(9) -0.0005(9) -0.0204(9)

loop_
_atom_type_symbol
_atom_type_description
_atom_type_scat_dispersion_real
_atom_type_scat_dispersion_imag
_atom_type_scat_source
C C 0.0033 0.0016 'International Tables Vol C Tables 4.2.6.8 and 6.1.1.4'
N N 0.0061 0.0033 'International Tables Vol C Tables 4.2.6.8 and 6.1.1.4'
H H 0.0000 0.0000 'International Tables Vol C Tables 4.2.6.8 and 6.1.1.4'

loop_
_geom_angle_atom_site_label_1
_geom_angle_atom_site_label_2
_geom_angle_atom_site_label_3
_geom_angle
C23 N3 N4 110.93(14)
C23 N3 C20 129.49(13)
N4 N3 C20 119.57(12)
C7 N1 C11 117.62(15)
C21 C20 C19 118.95(16)
C21 C20 N3 120.15(14)
C19 C20 N3 120.89(13)
C22 C17 C18 116.50(16)
C22 C17 C9 121.90(15)
C18 C17 C9 121.59(15)
N1 C7 C8 122.75(15)
N1 C7 C1 116.29(16)
C8 C7 C1 120.97(16)
C25 N4 N3 104.44(14)
N1 C11 C10 122.44(16)
N1 C11 C12 116.26(15)
C10 C11 C12 121.30(15)
C7 C8 C9 120.47(16)
C7 C8 H8 119.8
C9 C8 H8 119.8
N2' C12 C13 115.4(7)
N2' C12 C13' 113.9(7)
C13 C12 C13' 33.2(3)
N2' C12 N2 7.5(14)
C13 C12 N2 122.5(6)
C13' C12 N2 117.9(7)
N2' C12 C11 122.4(6)
C13 C12 C11 118.9(3)
C13' C12 C11 121.7(3)
N2 C12 C11 116.6(6)
C11 C10 C9 120.60(16)
C11 C10 H10 119.7
C9 C10 H10 119.7
C10 C9 C8 116.11(16)
C10 C9 C17 121.86(15)
C8 C9 C17 122.02(15)
C18 C19 C20 120.27(15)
C18 C19 H19 119.9
C20 C19 H19 119.9
C19 C18 C17 121.94(15)
C19 C18 H18 119.0
C17 C18 H18 119.0
C22 C21 C20 120.07(15)
C22 C21 H21 120.0
C20 C21 H21 120.0
C21 C22 C17 122.26(15)
C21 C22 H22 118.9
C17 C22 H22 118.9
C24 C23 N3 107.52(16)
C24 C23 H23 126.2
N3 C23 H23 126.2
C6 C1 C2 117.0(6)
C6 C1 C2' 120.5(5)
C2 C1 C2' 25.3(6)
C6 C1 C7 119.65(17)
C2 C1 C7 121.2(7)
C2' C1 C7 118.7(6)
C23 C24 C25 105.07(16)
C23 C24 H24 127.5
C25 C24 H24 127.5
N4 C25 C24 112.03(16)
N4 C25 H25 124.0
C24 C25 H25 124.0
C16 C15 C14' 113.9(8)
C16 C15 C16' 3.4(15)
C14' C15 C16' 116.7(7)
C16 C15 C14 114.8(9)
C14' C15 C14 35.5(4)
C16' C15 C14 115.6(8)
C16 C15 H15 122.6
C14' C15 H15 112.3
C16' C15 H15 121.7
C14 C15 H15 122.6
C13 C14 C15 119.5(5)
C13 C14 H14 120.3
C15 C14 H14 120.3
C12 C13 C14 118.9(6)
C12 C13 H13 120.5
C14 C13 H13 120.5
C15 C16 N2 131.8(8)
C15 C16 H16 114.1
N2 C16 H16 114.1
C12 N2 C16 108.7(6)
C14' C13' C12 120.5(6)
C14' C13' H13' 119.8
C12 C13' H13' 119.8
C15 C14' C13' 119.2(6)
C15 C14' H14' 120.4
C13' C14' H14' 120.4
N2' C16' C15 115.8(7)
N2' C16' H16' 122.1
C15 C16' H16' 122.1
C12 N2' C16' 128.5(6)
C1 C2 C3 121.0(12)
C1 C2 H2 119.5
C3 C2 H2 119.5
C4 C3 C2 118.4(11)
C4 C3 H3 120.8
C2 C3 H3 120.8
C3' C2' C1 118.8(9)
C3' C2' H2' 120.6
C1 C2' H2' 120.6
C2' C3' C4 117.2(9)
C2' C3' H3' 121.4
C4 C3' H3' 121.4
C5 C4 C3 116.9(5)
C5 C4 C3' 118.6(4)
C3 C4 C3' 28.6(5)
C5 C4 H4 121.6
C3 C4 H4 121.6
C3' C4 H4 112.4
C4 C5 C6 122.3(2)
C4 C5 H5 118.8
C6 C5 H5 118.8
C1 C6 C5 119.8(2)
C1 C6 H6 120.1
C5 C6 H6 120.1

loop_
_geom_bond_atom_site_label_1
_geom_bond_atom_site_label_2
_geom_bond_distance
N3 C23 1.351(2)
N3 N4 1.3586(19)
N3 C20 1.412(2)
N1 C7 1.335(2)
N1 C11 1.342(2)
C20 C21 1.381(2)
C20 C19 1.381(2)
C17 C22 1.387(2)
C17 C18 1.391(2)
C17 C9 1.486(2)
C7 C8 1.382(2)
C7 C1 1.493(2)
N4 C25 1.317(2)
C11 C10 1.383(2)
C11 C12 1.489(3)
C8 C9 1.390(2)
C8 H8 0.9300
C12 N2' 1.277(16)
C12 C13 1.375(6)
C12 C13' 1.400(7)
C12 N2 1.405(16)
C10 C9 1.389(2)
C10 H10 0.9300
C19 C18 1.375(2)
C19 H19 0.9300
C18 H18 0.9300
C21 C22 1.374(2)
C21 H21 0.9300
C22 H22 0.9300
C23 C24 1.347(2)
C23 H23 0.9300
C1 C6 1.335(3)
C1 C2 1.373(16)
C1 C2' 1.404(13)
C24 C25 1.387(3)
C24 H24 0.9300
C25 H25 0.9300
C15 C16 1.231(13)
C15 C14' 1.349(9)
C15 C16' 1.400(12)
C15 C14 1.429(9)
C15 H15 0.9300
C14 C13 1.379(8)
C14 H14 0.9300
C13 H13 0.9300
C16 N2 1.4470
C16 H16 0.9300
C13' C14' 1.377(9)
C13' H13' 0.9300
C14' H14' 0.9300
C16' N2' 1.3286
C16' H16' 0.9300
C2 C3 1.374(18)
C2 H2 0.9300
C3 C4 1.360(16)
C3 H3 0.9300
C2' C3' 1.395(14)
C2' H2' 0.9300
C3' C4 1.432(14)
C3' H3' 0.9300
C4 C5 1.341(4)
C4 H4 0.9300
C5 C6 1.347(3)
C5 H5 0.9300
C6 H6 0.9300

loop_
_geom_torsion_atom_site_label_1
_geom_torsion_atom_site_label_2
_geom_torsion_atom_site_label_3
_geom_torsion_atom_site_label_4
_geom_torsion
C23 N3 C20 C21 -173.10(16)
N4 N3 C20 C21 8.2(2)
C23 N3 C20 C19 8.0(2)
N4 N3 C20 C19 -170.71(14)
C11 N1 C7 C8 0.3(3)
C11 N1 C7 C1 -179.84(15)
C23 N3 N4 C25 0.36(18)
C20 N3 N4 C25 179.32(13)
C7 N1 C11 C10 0.5(3)
C7 N1 C11 C12 -179.55(15)
N1 C7 C8 C9 -0.5(3)
C1 C7 C8 C9 179.70(15)
N1 C11 C12 N2' -176.0(11)
C10 C11 C12 N2' 4.0(11)
N1 C11 C12 C13 -17.3(4)
C10 C11 C12 C13 162.6(4)
N1 C11 C12 C13' 21.2(6)
C10 C11 C12 C13' -158.8(5)
N1 C11 C12 N2 178.5(9)
C10 C11 C12 N2 -1.5(9)
N1 C11 C10 C9 -1.2(3)
C12 C11 C10 C9 178.87(16)
C11 C10 C9 C8 1.0(2)
C11 C10 C9 C17 179.87(15)
C7 C8 C9 C10 -0.2(2)
C7 C8 C9 C17 -179.10(15)
C22 C17 C9 C10 -164.85(16)
C18 C17 C9 C10 14.1(2)
C22 C17 C9 C8 14.0(2)
C18 C17 C9 C8 -167.02(15)
C21 C20 C19 C18 -0.4(2)
N3 C20 C19 C18 178.52(14)
C20 C19 C18 C17 -1.0(3)
C22 C17 C18 C19 1.6(2)
C9 C17 C18 C19 -177.43(15)
C19 C20 C21 C22 1.1(2)
N3 C20 C21 C22 -177.81(14)
C20 C21 C22 C17 -0.4(3)
C18 C17 C22 C21 -0.9(2)
C9 C17 C22 C21 178.16(15)
N4 N3 C23 C24 0.02(19)
C20 N3 C23 C24 -178.80(15)
N1 C7 C1 C6 172.91(17)
C8 C7 C1 C6 -7.2(3)
N1 C7 C1 C2 10.3(12)
C8 C7 C1 C2 -169.9(11)
N1 C7 C1 C2' -18.9(7)
C8 C7 C1 C2' 160.9(7)
N3 C23 C24 C25 -0.4(2)
N3 N4 C25 C24 -0.6(2)
C23 C24 C25 N4 0.6(2)
C16 C15 C14 C13 15.2(11)
C14' C15 C14 C13 -81.8(8)
C16' C15 C14 C13 18.9(10)
N2' C12 C13 C14 -19.9(12)
C13' C12 C13 C14 75.5(10)
N2 C12 C13 C14 -16.8(11)
C11 C12 C13 C14 -180.0(4)
C15 C14 C13 C12 -0.6(7)
C14' C15 C16 N2 24.1(14)
C16' C15 C16 N2 -120(30)
C14 C15 C16 N2 -14.9(13)
N2' C12 N2 C16 39(11)
C13 C12 N2 C16 17.3(9)
C13' C12 N2 C16 -21.0(8)
C11 C12 N2 C16 -179.17(17)
C15 C16 N2 C12 -0.7(4)
N2' C12 C13' C14' 12.6(13)
C13 C12 C13' C14' -87.8(12)
N2 C12 C13' C14' 19.7(12)
C11 C12 C13' C14' 176.7(5)
C16 C15 C14' C13' -25.0(14)
C16' C15 C14' C13' -22.7(13)
C14 C15 C14' C13' 74.6(9)
C12 C13' C14' C15 4.8(10)
C16 C15 C16' N2' 60(29)
C14' C15 C16' N2' 23.1(10)
C14 C15 C16' N2' -16.6(8)
C13 C12 N2' C16' 24.1(12)
C13' C12 N2' C16' -12.5(12)
N2 C12 N2' C16' -136(12)
C11 C12 N2' C16' -176.49(18)
C15 C16' N2' C12 -5.2(3)
C6 C1 C2 C3 14.4(14)
C2' C1 C2 C3 -90(3)
C7 C1 C2 C3 177.5(7)
C1 C2 C3 C4 3.6(14)
C6 C1 C2' C3' -10.3(8)
C2 C1 C2' C3' 79(3)
C7 C1 C2' C3' -178.3(5)
C1 C2' C3' C4 -3.6(9)
C2 C3 C4 C5 -19.5(15)
C2 C3 C4 C3' 81.6(19)
C2' C3' C4 C5 15.4(11)
C2' C3' C4 C3 -78.9(19)
C3 C4 C5 C6 18.4(12)
C3' C4 C5 C6 -14.0(9)
C2 C1 C6 C5 -16.2(12)
C2' C1 C6 C5 12.5(8)
C7 C1 C6 C5 -179.54(18)
C4 C5 C6 C1 -0.1(4)
